data_2100484
loop_
_publ_author_name
'M. Evain'
'L. Bindi'
'S. Menchetti'

_publ_section_title
;
 Structural complexity in minerals: twinning, polytypism and disorder
 in the crystal structure of polybasite, (Ag,Cu)~16~(Sb,As)~2~S~11~
;
_journal_coeditor_code LC5045
_journal_issue 3
_journal_name_full 'Acta Crystallographica Section B'
_journal_page_first 447
_journal_page_last 456
_journal_paper_doi 10.1107/S010876810600975X
_journal_volume 62
_journal_year 2006
_chemical_formula_sum 'Ag14.52 Cu1.48 S11 Sb2'
_chemical_formula_weight 2256.5
_chemical_name_systematic ' ?'
_space_group_IT_number 150
_symmetry_cell_setting trigonal
_symmetry_space_group_name_Hall 'P 3 2"'
_symmetry_space_group_name_H-M 'P 3 2 1'
_cell_angle_alpha 90
_cell_angle_beta 90
_cell_angle_gamma 120
_cell_formula_units_Z 4
_cell_length_a 15.0954(12)
_cell_length_b 15.0954(12)
_cell_length_c 11.8825(8)
_cell_measurement_reflns_used 162
_cell_measurement_temperature 120
_cell_measurement_theta_max 35
_cell_measurement_theta_min 6.4
_cell_volume 2344.9(3)
_computing_publication_material '(Jana2000; Petricek and Dusek, 2000)'
_computing_structure_refinement '(Jana2000; Petricek and Dusek, 2000)'
_diffrn_ambient_temperature 293
_diffrn_measured_fraction_theta_full 0.99
_diffrn_measurement_device_type 'Nonius CCD'
_diffrn_measurement_method '\w, \f'
_diffrn_radiation_type 'Mo K\a'
_diffrn_radiation_wavelength 0.71069
_diffrn_reflns_av_R_equivalents 0.0626
_diffrn_reflns_av_sigmaI/netI 0.0194
_diffrn_reflns_limit_h_max 24
_diffrn_reflns_limit_h_min -24
_diffrn_reflns_limit_k_max 24
_diffrn_reflns_limit_k_min -24
_diffrn_reflns_limit_l_max 19
_diffrn_reflns_limit_l_min -19
_diffrn_reflns_theta_full 35.00
_diffrn_reflns_theta_max 35.00
_diffrn_reflns_theta_min 6.40
_diffrn_standards_number 102310
_exptl_absorpt_coefficient_mu 16.32
_exptl_absorpt_correction_T_max 0.417
_exptl_absorpt_correction_T_min 0.196
_exptl_absorpt_correction_type gaussian
_exptl_absorpt_process_details '(Jana2000; Petricek, Dusek & Palatinus, 2000)'
_exptl_crystal_colour black
_exptl_crystal_density_diffrn 6.3896
_exptl_crystal_description block
_exptl_crystal_F_000 4013
_exptl_crystal_size_max 0.14
_exptl_crystal_size_mid 0.08
_exptl_crystal_size_min 0.06
_refine_diff_density_max 1.05
_refine_diff_density_min -0.81
_refine_ls_extinction_coef 0.108(16)
_refine_ls_extinction_method 'B-C type 1 Lorentzian isotropic (Becker & Coppens, 1974)'
_refine_ls_goodness_of_fit_ref 1.41
_refine_ls_number_parameters 224
_refine_ls_number_reflns 6847
_refine_ls_R_factor_all 0.0450
_refine_ls_R_factor_gt 0.0359
_refine_ls_shift/su_max 0.0006
_refine_ls_shift/su_mean 0.0002
_refine_ls_structure_factor_coef F
_refine_ls_weighting_details w=1/(\s^2^(F)+0.000484F^2^)
_refine_ls_weighting_scheme sigma
_refine_ls_wR_factor_gt 0.0448
_refine_ls_wR_factor_ref 0.0458
_reflns_number_gt 6224
_reflns_number_total 6847
_reflns_threshold_expression I>2\s(I)
_cod_data_source_file lc5045.cif
_cod_data_source_block polybasite221
_cod_depositor_comments
;
The following automatic conversions were performed:
'_exptl_absorpt_correction_type' value 'Gaussian' changed to 'gaussian'
according to '/home/saulius/struct/CIF-dictionaries/cif_core.dic'
dictionary named 'cif_core.dic' version 2.4.1 from 2010-06-29.

Automatic conversion script
Id: cif_fix_enum 1527 2010-12-29 10:47:43Z saulius 

The following automatic conversions were performed:

'_exptl_absorpt_correction_type' value 'Gaussian' changed to
'gaussian' according to
/home/saulius/struct/CIF-dictionaries/cif_core.dic dictionary named
'cif_core.dic' version 2.4.1 from 2010-06-29.

Automatic conversion script
Id: cif_fix_values 1715 2011-07-08 13:25:40Z adriana 
;
_cod_original_sg_symbol_Hall 'P 3;2"'
_cod_database_code 2100484

loop_
_symmetry_equiv_pos_site_id
_symmetry_equiv_pos_as_xyz
1 x,y,z
2 -y,x-y,z
3 y,x,-z
4 -x+y,-x,z
5 -x,-x+y,-z
6 x-y,-y,-z

loop_
_atom_site_type_symbol
_atom_site_label
_atom_site_fract_x
_atom_site_fract_y
_atom_site_fract_z
_atom_site_U_iso_or_equiv
_atom_site_adp_type
_atom_site_calc_flag
_atom_site_occupancy
Sb Sb1 0.333333 0.666667 0.08748(6) 0.01292(16) Uani d 1
Sb Sb2 0.33285(3) 0.15587(3) 0.08778(3) 0.01123(13) Uani d 1
Ag Ag1 0.36661(4) 0.42990(4) 0.10137(5) 0.01845(18) Uani d 1
Ag Ag2 0.09007(5) 0.42358(5) 0.14418(6) 0.0247(3) Uani d 0.785(10)
Cu Ag2cu 0.090066 0.423581 0.144176 0.0247(3) Uani d 0.215(10)
Ag Ag3 0.07708(13) 0.14671(14) 0.12156(13) 0.0403(4) Uani d 0.895(11)
Cu Ag3cu 0.077083 0.146706 0.121558 0.0403(4) Uani d 0.105(11)
Ag Ag4 0.56682(5) 0.41741(4) 0.11845(5) 0.02131(19) Uani d 1
Ag Ag5 0.34923(5) 0.55037(5) 0.39194(5) 0.0234(2) Uani d 1
Ag Ag6 0.27335(11) 0.07446(10) 0.39259(10) 0.0244(2) Uani d 1
Ag Ag7 0.13137(5) 0.17613(4) 0.37640(5) 0.0260(2) Uani d 1
Ag Ag8 0.52806(15) 0.16567(11) 0.37649(11) 0.0393(3) Uani d 1
Ag Ag9 0.09891(5) 0.41993(4) 0.39861(5) 0.0215(2) Uani d 1
Ag Ag10 0.37973(15) 0.30736(10) 0.36194(11) 0.0400(3) Uani d 1
Cu Cu1 0 0.51322(7) 0.5 0.0121(3) Uani d 1
Cu Cu2 0 0 0.5 0.0153(5) Uani d 1
S S1 0.26964(13) 0.50882(12) 0.19090(13) 0.0137(5) Uani d 1
S S2 -0.00297(12) 0.24192(14) 0.20453(13) 0.0166(5) Uani d 1
S S3 0.26011(14) 0.24957(14) 0.17635(13) 0.0149(6) Uani d 1
S S4 0.48834(13) 0.24179(13) 0.19616(14) 0.0150(5) Uani d 1
S S5 0.49297(11) 0.50299(11) 0.31858(11) 0.0110(5) Uani d 1
S S6 0 0 0.3189(2) 0.0101(5) Uani d 1
S S7 0.20146(12) 0.34647(12) 0.46132(12) 0.0121(5) Uani d 1
S S8 0.333333 0.666667 0.5400(2) 0.0102(5) Uani d 1
S S9 0.53714(18) 0.53714(18) 0 0.0335(8) Uani d 1
S S10 0.0323(6) 0.0323(6) 0 0.050(3) Uani d 0.3333

loop_
_atom_site_aniso_label
_atom_site_aniso_U_11
_atom_site_aniso_U_22
_atom_site_aniso_U_33
_atom_site_aniso_U_12
_atom_site_aniso_U_13
_atom_site_aniso_U_23
_atom_site_aniso_type_symbol
Sb1 0.0137(2) 0.0137(2) 0.0113(3) 0.00687(10) 0 0 Sb
Sb2 0.01299(19) 0.01127(15) 0.01014(14) 0.00659(14) 0.00027(12) -0.00019(11) Sb
Ag1 0.0181(2) 0.0194(2) 0.0193(2) 0.0105(2) 0.00089(16) -0.00345(18) Ag
Ag2 0.0138(3) 0.0230(4) 0.0316(3) 0.0048(2) -0.0045(2) -0.0058(2) Ag
Ag2cu 0.0138(3) 0.0230(4) 0.0316(3) 0.0048(2) -0.0045(2) -0.0058(2) Cu
Ag3 0.0288(4) 0.0515(6) 0.0477(5) 0.0255(4) 0.0144(3) 0.0267(4) Ag
Ag3cu 0.0288(4) 0.0515(6) 0.0477(5) 0.0255(4) 0.0144(3) 0.0267(4) Cu
Ag4 0.0193(3) 0.0160(2) 0.0216(2) 0.0035(2) 0.00119(19) 0.00045(18) Ag
Ag5 0.0232(3) 0.0263(3) 0.0216(2) 0.0131(2) -0.00162(19) -0.0077(2) Ag
Ag6 0.0368(3) 0.0220(3) 0.0172(2) 0.0168(3) -0.0034(2) -0.00234(18) Ag
Ag7 0.0350(3) 0.0117(2) 0.0220(2) 0.0046(2) -0.0083(2) 0.00048(19) Ag
Ag8 0.0769(6) 0.0152(3) 0.0165(3) 0.0160(3) -0.0053(3) 0.0005(2) Ag
Ag9 0.0273(3) 0.0215(3) 0.0245(2) 0.0187(2) -0.0080(2) -0.00499(19) Ag
Ag10 0.0683(6) 0.0127(2) 0.0174(2) 0.0040(3) -0.0015(3) 0.00146(19) Ag
Cu1 0.0155(5) 0.0136(3) 0.0077(4) 0.0078(3) -0.0011(3) -0.00057(17) Cu
Cu2 0.0185(6) 0.0185(6) 0.0088(7) 0.0092(3) 0 0 Cu
S1 0.0146(7) 0.0115(7) 0.0160(6) 0.0073(6) -0.0001(5) -0.0009(5) S
S2 0.0110(6) 0.0227(8) 0.0160(6) 0.0084(6) 0.0006(5) 0.0013(6) S
S3 0.0191(8) 0.0170(8) 0.0138(6) 0.0130(6) 0.0022(5) 0.0018(5) S
S4 0.0111(6) 0.0114(6) 0.0218(7) 0.0050(5) -0.0013(5) 0.0008(5) S
S5 0.0135(6) 0.0109(6) 0.0086(5) 0.0061(5) 0.0007(4) 0.0012(4) S
S6 0.0108(6) 0.0108(6) 0.0087(9) 0.0054(3) 0 0 S
S7 0.0162(6) 0.0118(6) 0.0102(5) 0.0085(5) -0.0030(4) -0.0014(5) S
S8 0.0099(6) 0.0099(6) 0.0107(9) 0.0050(3) 0 0 S
S9 0.0265(9) 0.0265(9) 0.0219(12) -0.0058(11) -0.0102(6) 0.0102(6) S
S10 0.039(4) 0.039(4) 0.027(4) -0.014(4) -0.020(3) 0.020(3) S

loop_
_atom_type_symbol
_atom_type_scat_dispersion_real
_atom_type_scat_dispersion_imag
_atom_type_scat_source
Ag -0.897 1.102 'International Tables Vol C Tables  4.2.6.8 and 6.1.1.1'
Cu 0.320 1.265 'International Tables Vol C Tables  4.2.6.8 and 6.1.1.1'
S 0.125 0.123 'International Tables Vol C Tables  4.2.6.8 and 6.1.1.1'
Sb -0.587 1.546 'International Tables Vol C Tables  4.2.6.8 and 6.1.1.1'

loop_
_geom_angle_atom_site_label_1
_geom_angle_atom_site_label_2
_geom_angle_atom_site_label_3
_geom_angle_site_symmetry_1
_geom_angle_site_symmetry_3
_geom_angle
_geom_angle_publ_flag
S1 Sb1 S1 . 2_665 96.37(7) yes
S1 Sb1 S1 . 4_565 96.37(7) yes
S1 Sb1 S1 2_665 . 96.37(7) yes
S1 Sb1 S1 2_665 4_565 96.37(8) yes
S1 Sb1 S1 4_565 . 96.37(7) yes
S1 Sb1 S1 4_565 2_665 96.37(8) yes
S2 Sb2 S3 4_555 . 96.56(7) yes
S2 Sb2 S4 4_555 . 97.37(7) yes
S3 Sb2 S4 . . 93.30(7) yes
Ag1 Ag1 S1 3_555 . 149.18(5) yes
Ag1 Ag1 S3 3_555 . 94.25(5) yes
Ag1 Ag1 S9 3_555 . 55.12(5) yes
S1 Ag1 S3 . . 98.74(6) yes
S1 Ag1 S9 . . 122.35(8) yes
S3 Ag1 S9 . . 138.06(10) yes
Ag2cu Ag2 S1 . . 0 yes
Ag2cu Ag2 S2 . . 0 yes
Ag2cu Ag2 S5 . 4_565 0 yes
Ag2cu Ag2 S9 . 4_565 0 yes
S1 Ag2 S2 . . 112.77(7) yes
S1 Ag2 S5 . 4_565 101.51(6) yes
S1 Ag2 S9 . 4_565 130.28(7) yes
S2 Ag2 S5 . 4_565 98.12(6) yes
S2 Ag2 S9 . 4_565 113.31(7) yes
S5 Ag2 S9 4_565 4_565 89.57(8) yes
Ag2 Ag2cu S1 . . 0 yes
Ag2 Ag2cu S2 . . 0 yes
Ag2 Ag2cu S5 . 4_565 0 yes
Ag2 Ag2cu S9 . 4_565 0 yes
S1 Ag2cu S2 . . 112.77(6) yes
S1 Ag2cu S5 . 4_565 101.51(6) yes
S1 Ag2cu S9 . 4_565 130.28(7) yes
S2 Ag2cu S5 . 4_565 98.12(5) yes
S2 Ag2cu S9 . 4_565 113.31(7) yes
S5 Ag2cu S9 4_565 4_565 89.57(8) yes
Ag3cu Ag3 S2 . . 0 yes
Ag3cu Ag3 S3 . . 0 yes
Ag3cu Ag3 S10 . . 0 yes
Ag3cu Ag3 S10 . 2_555 0 yes
Ag3cu Ag3 S10 . 4_555 0 yes
S2 Ag3 S3 . . 104.11(9) yes
S2 Ag3 S10 . . 134.4(3) yes
S2 Ag3 S10 . 2_555 116.7(3) yes
S2 Ag3 S10 . 4_555 133.0(3) yes
S3 Ag3 S10 . . 119.8(3) yes
S3 Ag3 S10 . 2_555 138.7(3) yes
S3 Ag3 S10 . 4_555 122.8(3) yes
S10 Ag3 S10 . 2_555 19.2(3) yes
S10 Ag3 S10 . 4_555 12.33(17) yes
S10 Ag3 S10 2_555 . 19.2(3) yes
S10 Ag3 S10 2_555 4_555 17.5(4) yes
S10 Ag3 S10 4_555 . 12.33(17) yes
S10 Ag3 S10 4_555 2_555 17.5(4) yes
Ag3 Ag3cu S2 . . 0 yes
Ag3 Ag3cu S3 . . 0 yes
Ag3 Ag3cu S10 . . 0 yes
Ag3 Ag3cu S10 . 2_555 0 yes
Ag3 Ag3cu S10 . 4_555 0 yes
S2 Ag3cu S3 . . 104.11(6) yes
S2 Ag3cu S10 . . 134.4(3) yes
S2 Ag3cu S10 . 2_555 116.7(3) yes
S2 Ag3cu S10 . 4_555 133.0(3) yes
S3 Ag3cu S10 . . 119.8(3) yes
S3 Ag3cu S10 . 2_555 138.7(3) yes
S3 Ag3cu S10 . 4_555 122.8(3) yes
S10 Ag3cu S10 . 2_555 19.2(3) yes
S10 Ag3cu S10 . 4_555 12.33(17) yes
S10 Ag3cu S10 2_555 . 19.2(3) yes
S10 Ag3cu S10 2_555 4_555 17.5(4) yes
S10 Ag3cu S10 4_555 . 12.33(17) yes
S10 Ag3cu S10 4_555 2_555 17.5(4) yes
S4 Ag4 S4 . 4_665 105.05(7) yes
S4 Ag4 S9 . . 145.08(7) yes
S4 Ag4 S4 4_665 . 105.05(7) yes
S4 Ag4 S9 4_665 . 109.86(7) yes
Cu1 Ag5 S1 2_665 . 129.00(6) yes
Cu1 Ag5 S5 2_665 . 44.25(3) yes
Cu1 Ag5 S7 2_665 . 79.87(5) yes
Cu1 Ag5 S8 2_665 . 104.02(4) yes
S1 Ag5 S5 . . 88.60(6) yes
S1 Ag5 S7 . . 89.29(4) yes
S1 Ag5 S8 . . 126.90(7) yes
S5 Ag5 S7 . . 95.93(5) yes
S5 Ag5 S8 . . 138.47(4) yes
S7 Ag5 S8 . . 104.28(5) yes
S2 Ag6 S7 4_555 3_556 158.12(7) yes
Cu2 Ag7 S3 . . 143.83(5) yes
Cu2 Ag7 S6 . . 47.46(5) yes
Cu2 Ag7 S7 . . 120.47(4) yes
S3 Ag7 S6 . . 101.89(6) yes
S3 Ag7 S7 . . 94.62(5) yes
S6 Ag7 S7 . . 158.03(6) yes
Cu1 Ag8 S4 3_556 . 151.33(6) yes
Cu1 Ag8 S5 3_556 2_655 47.39(5) yes
Cu1 Ag8 S8 3_556 3_556 109.97(7) yes
S4 Ag8 S5 . 2_655 105.70(7) yes
S4 Ag8 S8 . 3_556 97.84(7) yes
S5 Ag8 S8 2_655 3_556 140.63(11) yes
Cu1 Ag9 S5 . 4_565 48.07(4) yes
Cu1 Ag9 S7 . . 136.30(4) yes
S5 Ag9 S7 4_565 . 173.36(5) yes
Cu1 Ag10 S3 2_665 . 137.70(9) yes
Cu1 Ag10 S5 2_665 . 46.16(4) yes
Cu1 Ag10 S7 2_665 3_556 87.83(5) yes
S3 Ag10 S5 . . 99.06(7) yes
S3 Ag10 S7 . 3_556 125.66(7) yes
S5 Ag10 S7 . 3_556 133.35(7) yes
Ag5 Cu1 Ag5 4_565 6_566 158.40(5) yes
Ag5 Cu1 Ag8 4_565 2_555 121.57(3) yes
Ag5 Cu1 Ag8 4_565 3_556 67.25(3) yes
Ag5 Cu1 Ag9 4_565 . 63.19(2) yes
Ag5 Cu1 Ag9 4_565 5_556 137.80(4) yes
Ag5 Cu1 Ag10 4_565 4_565 84.47(5) yes
Ag5 Cu1 Ag10 4_565 6_566 79.31(5) yes
Ag5 Cu1 S5 4_565 4_565 62.12(5) yes
Ag5 Cu1 S5 4_565 6_566 119.79(5) yes
Ag5 Cu1 Ag5 6_566 4_565 158.40(5) yes
Ag5 Cu1 Ag8 6_566 2_555 67.25(4) yes
Ag5 Cu1 Ag8 6_566 3_556 121.57(3) yes
Ag5 Cu1 Ag9 6_566 . 137.80(4) yes
Ag5 Cu1 Ag9 6_566 5_556 63.19(2) yes
Ag5 Cu1 Ag10 6_566 4_565 79.31(5) yes
Ag5 Cu1 Ag10 6_566 6_566 84.47(5) yes
Ag5 Cu1 S5 6_566 4_565 119.79(6) yes
Ag5 Cu1 S5 6_566 6_566 62.12(6) yes
Ag8 Cu1 Ag8 2_555 3_556 137.15(8) yes
Ag8 Cu1 Ag9 2_555 . 81.34(6) yes
Ag8 Cu1 Ag9 2_555 5_556 65.53(5) yes
Ag8 Cu1 Ag10 2_555 4_565 73.92(6) yes
Ag8 Cu1 Ag10 2_555 6_566 145.74(8) yes
Ag8 Cu1 S5 2_555 4_565 59.90(5) yes
Ag8 Cu1 S5 2_555 6_566 116.40(5) yes
Ag8 Cu1 Ag8 3_556 2_555 137.15(8) yes
Ag8 Cu1 Ag9 3_556 . 65.53(4) yes
Ag8 Cu1 Ag9 3_556 5_556 81.34(4) yes
Ag8 Cu1 Ag10 3_556 4_565 145.74(6) yes
Ag8 Cu1 Ag10 3_556 6_566 73.92(7) yes
Ag8 Cu1 S5 3_556 4_565 116.40(7) yes
Ag8 Cu1 S5 3_556 6_566 59.90(7) yes
Ag9 Cu1 Ag9 . 5_556 78.72(3) yes
Ag9 Cu1 Ag10 . 4_565 119.19(4) yes
Ag9 Cu1 Ag10 . 6_566 132.50(5) yes
Ag9 Cu1 S5 . 4_565 58.76(7) yes
Ag9 Cu1 S5 . 6_566 113.45(7) yes
Ag9 Cu1 Ag9 5_556 . 78.72(3) yes
Ag9 Cu1 Ag10 5_556 4_565 132.50(4) yes
Ag9 Cu1 Ag10 5_556 6_566 119.19(3) yes
Ag9 Cu1 S5 5_556 4_565 113.45(5) yes
Ag9 Cu1 S5 5_556 6_566 58.76(4) yes
Ag10 Cu1 Ag10 4_565 6_566 82.43(6) yes
Ag10 Cu1 S5 4_565 4_565 60.70(8) yes
Ag10 Cu1 S5 4_565 6_566 127.35(8) yes
Ag10 Cu1 Ag10 6_566 4_565 82.43(6) yes
Ag10 Cu1 S5 6_566 4_565 127.35(6) yes
Ag10 Cu1 S5 6_566 6_566 60.70(5) yes
S5 Cu1 S5 4_565 6_566 171.05(9) yes
S5 Cu1 S5 6_566 4_565 171.05(9) yes
Ag7 Cu2 Ag7 . 2_555 95.15(2) yes
Ag7 Cu2 Ag7 . 3_556 68.524(18) yes
Ag7 Cu2 Ag7 . 4_555 95.15(2) yes
Ag7 Cu2 Ag7 . 5_556 107.16(2) yes
Ag7 Cu2 Ag7 . 6_556 153.08(3) yes
Ag7 Cu2 S6 . . 58.467(12) yes
Ag7 Cu2 S6 . 3_556 121.533(12) yes
Ag7 Cu2 Ag7 2_555 . 95.15(2) yes
Ag7 Cu2 Ag7 2_555 3_556 153.08(3) yes
Ag7 Cu2 Ag7 2_555 4_555 95.15(3) yes
Ag7 Cu2 Ag7 2_555 5_556 68.52(2) yes
Ag7 Cu2 Ag7 2_555 6_556 107.16(2) yes
Ag7 Cu2 S6 2_555 . 58.467(13) yes
Ag7 Cu2 S6 2_555 3_556 121.533(13) yes
Ag7 Cu2 Ag7 3_556 . 68.524(18) yes
Ag7 Cu2 Ag7 3_556 2_555 153.08(3) yes
Ag7 Cu2 Ag7 3_556 4_555 107.16(2) yes
Ag7 Cu2 Ag7 3_556 5_556 95.15(2) yes
Ag7 Cu2 Ag7 3_556 6_556 95.15(2) yes
Ag7 Cu2 S6 3_556 . 121.533(12) yes
Ag7 Cu2 S6 3_556 3_556 58.467(12) yes
Ag7 Cu2 Ag7 4_555 . 95.15(2) yes
Ag7 Cu2 Ag7 4_555 2_555 95.15(3) yes
Ag7 Cu2 Ag7 4_555 3_556 107.16(2) yes
Ag7 Cu2 Ag7 4_555 5_556 153.08(2) yes
Ag7 Cu2 Ag7 4_555 6_556 68.52(2) yes
Ag7 Cu2 S6 4_555 . 58.467(15) yes
Ag7 Cu2 S6 4_555 3_556 121.533(15) yes
Ag7 Cu2 Ag7 5_556 . 107.16(2) yes
Ag7 Cu2 Ag7 5_556 2_555 68.52(2) yes
Ag7 Cu2 Ag7 5_556 3_556 95.15(2) yes
Ag7 Cu2 Ag7 5_556 4_555 153.08(2) yes
Ag7 Cu2 Ag7 5_556 6_556 95.15(3) yes
Ag7 Cu2 S6 5_556 . 121.533(15) yes
Ag7 Cu2 S6 5_556 3_556 58.467(15) yes
Ag7 Cu2 Ag7 6_556 . 153.08(3) yes
Ag7 Cu2 Ag7 6_556 2_555 107.16(2) yes
Ag7 Cu2 Ag7 6_556 3_556 95.15(2) yes
Ag7 Cu2 Ag7 6_556 4_555 68.52(2) yes
Ag7 Cu2 Ag7 6_556 5_556 95.15(3) yes
Ag7 Cu2 S6 6_556 . 121.533(13) yes
Ag7 Cu2 S6 6_556 3_556 58.467(13) yes
S6 Cu2 S6 . 3_556 180 yes
S6 Cu2 S6 3_556 . 180 yes
Sb1 S1 Ag1 . . 102.21(6) yes
Sb1 S1 Ag2 . . 101.31(8) yes
Sb1 S1 Ag2cu . . 101.31(8) yes
Sb1 S1 Ag5 . . 108.73(6) yes
Ag1 S1 Ag2 . . 114.28(7) yes
Ag1 S1 Ag2cu . . 114.28(6) yes
Ag1 S1 Ag5 . . 101.10(8) yes
Ag2 S1 Ag2cu . . 0 yes
Ag2 S1 Ag5 . . 126.80(7) yes
Ag2cu S1 Ag5 . . 126.80(7) yes
Sb2 S2 Ag2 2_555 . 100.30(8) yes
Sb2 S2 Ag2cu 2_555 . 100.30(8) yes
Sb2 S2 Ag3 2_555 . 100.21(7) yes
Sb2 S2 Ag3cu 2_555 . 100.21(6) yes
Sb2 S2 Ag6 2_555 2_555 102.21(7) yes
Ag2 S2 Ag2cu . . 0 yes
Ag2 S2 Ag3 . . 110.65(7) yes
Ag2 S2 Ag3cu . . 110.65(6) yes
Ag2 S2 Ag6 . 2_555 119.51(10) yes
Ag2cu S2 Ag3 . . 110.65(7) yes
Ag2cu S2 Ag3cu . . 110.65(6) yes
Ag2cu S2 Ag6 . 2_555 119.51(9) yes
Ag3 S2 Ag3cu . . 0 yes
Ag3 S2 Ag6 . 2_555 119.23(11) yes
Ag3cu S2 Ag6 . 2_555 119.23(10) yes
Sb2 S3 Ag1 . . 104.20(7) yes
Sb2 S3 Ag3 . . 102.02(8) yes
Sb2 S3 Ag3cu . . 102.02(6) yes
Sb2 S3 Ag7 . . 122.88(8) yes
Sb2 S3 Ag10 . . 96.78(9) yes
Ag1 S3 Ag3 . . 119.29(10) yes
Ag1 S3 Ag3cu . . 119.29(9) yes
Ag1 S3 Ag7 . . 129.77(9) yes
Ag1 S3 Ag10 . . 88.71(5) yes
Ag3 S3 Ag3cu . . 0 yes
Ag3 S3 Ag7 . . 69.80(6) yes
Ag3 S3 Ag10 . . 140.33(8) yes
Ag3cu S3 Ag7 . . 69.80(4) yes
Ag3cu S3 Ag10 . . 140.33(7) yes
Ag7 S3 Ag10 . . 70.63(5) yes
Sb2 S4 Ag4 . . 101.11(7) yes
Sb2 S4 Ag4 . 2_655 99.67(6) yes
Sb2 S4 Ag8 . . 124.89(7) yes
Ag4 S4 Ag4 . 2_655 110.07(6) yes
Ag4 S4 Ag8 . . 132.63(7) yes
Ag4 S4 Ag4 2_655 . 110.07(6) yes
Ag4 S4 Ag8 2_655 . 75.59(8) yes
Ag2 S5 Ag2cu 2_665 2_665 0 yes
Ag2 S5 Ag5 2_665 . 93.84(6) yes
Ag2 S5 Ag8 2_665 4_665 107.12(6) yes
Ag2 S5 Ag9 2_665 2_665 66.58(4) yes
Ag2 S5 Ag10 2_665 . 147.00(6) yes
Ag2 S5 Cu1 2_665 2_665 139.71(6) yes
Ag2cu S5 Ag5 2_665 . 93.84(6) yes
Ag2cu S5 Ag8 2_665 4_665 107.12(6) yes
Ag2cu S5 Ag9 2_665 2_665 66.58(4) yes
Ag2cu S5 Ag10 2_665 . 147.00(6) yes
Ag2cu S5 Cu1 2_665 2_665 139.71(6) yes
Ag5 S5 Ag8 . 4_665 145.55(6) yes
Ag5 S5 Ag9 . 2_665 70.43(5) yes
Ag5 S5 Ag10 . . 94.36(7) yes
Ag5 S5 Cu1 . 2_665 73.64(6) yes
Ag8 S5 Ag9 4_665 2_665 92.82(6) yes
Ag8 S5 Ag10 4_665 . 82.85(8) yes
Ag8 S5 Cu1 4_665 2_665 72.71(7) yes
Ag9 S5 Ag10 2_665 . 145.76(6) yes
Ag9 S5 Cu1 2_665 2_665 73.16(5) yes
Ag10 S5 Cu1 . 2_665 73.14(5) yes
Ag7 S6 Ag7 . 2_555 112.77(5) yes
Ag7 S6 Ag7 . 4_555 112.77(5) yes
Ag7 S6 Cu2 . . 74.08(5) yes
Ag7 S6 Ag7 2_555 . 112.77(5) yes
Ag7 S6 Ag7 2_555 4_555 112.77(5) yes
Ag7 S6 Cu2 2_555 . 74.08(5) yes
Ag7 S6 Ag7 4_555 . 112.77(5) yes
Ag7 S6 Ag7 4_555 2_555 112.77(5) yes
Ag7 S6 Cu2 4_555 . 74.08(6) yes
Ag5 S7 Ag6 . 3_556 135.37(8) yes
Ag5 S7 Ag7 . . 134.50(6) yes
Ag5 S7 Ag9 . . 75.74(5) yes
Ag5 S7 Ag10 . 3_556 87.16(5) yes
Ag6 S7 Ag7 3_556 . 89.36(6) yes
Ag6 S7 Ag9 3_556 . 83.53(8) yes
Ag6 S7 Ag10 3_556 3_556 76.82(6) yes
Ag7 S7 Ag9 . . 108.23(6) yes
Ag7 S7 Ag10 . 3_556 116.56(9) yes
Ag9 S7 Ag10 . 3_556 130.32(9) yes
Ag5 S8 Ag5 . 2_665 78.60(7) yes
Ag5 S8 Ag5 . 4_565 78.60(7) yes
Ag5 S8 Ag8 . 3_556 95.68(5) yes
Ag5 S8 Ag8 . 5_666 77.54(5) yes
Ag5 S8 Ag8 . 6_566 156.13(8) yes
Ag5 S8 Ag5 2_665 . 78.60(7) yes
Ag5 S8 Ag5 2_665 4_565 78.61(6) yes
Ag5 S8 Ag8 2_665 3_556 156.13(8) yes
Ag5 S8 Ag8 2_665 5_666 95.68(4) yes
Ag5 S8 Ag8 2_665 6_566 77.54(4) yes
Ag5 S8 Ag5 4_565 . 78.60(7) yes
Ag5 S8 Ag5 4_565 2_665 78.61(6) yes
Ag5 S8 Ag8 4_565 3_556 77.54(4) yes
Ag5 S8 Ag8 4_565 5_666 156.13(9) yes
Ag5 S8 Ag8 4_565 6_566 95.68(6) yes
Ag8 S8 Ag8 3_556 5_666 105.78(8) yes
Ag8 S8 Ag8 3_556 6_566 105.78(9) yes
Ag8 S8 Ag8 5_666 3_556 105.78(8) yes
Ag8 S8 Ag8 5_666 6_566 105.78(10) yes
Ag8 S8 Ag8 6_566 3_556 105.78(9) yes
Ag8 S8 Ag8 6_566 5_666 105.78(10) yes
Ag1 S9 Ag1 . 3_555 69.75(5) yes
Ag1 S9 Ag2 . 2_665 86.60(6) yes
Ag1 S9 Ag2 . 6_665 156.35(9) yes
Ag1 S9 Ag2cu . 2_665 86.60(6) yes
Ag1 S9 Ag2cu . 6_665 156.35(9) yes
Ag1 S9 Ag4 . . 76.39(5) yes
Ag1 S9 Ag4 . 3_555 77.85(8) yes
Ag1 S9 Ag1 3_555 . 69.75(5) yes
Ag1 S9 Ag2 3_555 2_665 156.35(9) yes
Ag1 S9 Ag2 3_555 6_665 86.60(6) yes
Ag1 S9 Ag2cu 3_555 2_665 156.35(9) yes
Ag1 S9 Ag2cu 3_555 6_665 86.60(6) yes
Ag1 S9 Ag4 3_555 . 77.85(8) yes
Ag1 S9 Ag4 3_555 3_555 76.39(5) yes
Ag2 S9 Ag2 2_665 6_665 117.05(8) yes
Ag2 S9 Ag2cu 2_665 2_665 0 yes
Ag2 S9 Ag2cu 2_665 6_665 117.05(8) yes
Ag2 S9 Ag4 2_665 . 97.10(4) yes
Ag2 S9 Ag4 2_665 3_555 99.22(12) yes
Ag2 S9 Ag2 6_665 2_665 117.05(8) yes
Ag2 S9 Ag2cu 6_665 2_665 117.05(8) yes
Ag2 S9 Ag2cu 6_665 6_665 0 yes
Ag2 S9 Ag4 6_665 . 99.22(12) yes
Ag2 S9 Ag4 6_665 3_555 97.10(4) yes
Ag2cu S9 Ag2cu 2_665 6_665 117.05(8) yes
Ag2cu S9 Ag4 2_665 . 97.10(3) yes
Ag2cu S9 Ag4 2_665 3_555 99.22(12) yes
Ag2cu S9 Ag2cu 6_665 2_665 117.05(8) yes
Ag2cu S9 Ag4 6_665 . 99.22(12) yes
Ag2cu S9 Ag4 6_665 3_555 97.10(3) yes
Ag4 S9 Ag4 . 3_555 148.46(9) yes
Ag4 S9 Ag4 3_555 . 148.46(9) yes
Ag3 S10 Ag3 . 2_555 85.5(2) yes
Ag3 S10 Ag3 . 3_555 109.7(3) yes
Ag3 S10 Ag3 . 4_555 93.49(16) yes
Ag3 S10 Ag3 . 5_555 101.1(4) yes
Ag3 S10 Ag3 . 6_555 164.7(3) yes
Ag3 S10 Ag3cu . . 0 yes
Ag3 S10 Ag3cu . 2_555 85.5(2) yes
Ag3 S10 Ag3cu . 3_555 109.7(3) yes
Ag3 S10 Ag3cu . 4_555 93.49(15) yes
Ag3 S10 Ag3cu . 5_555 101.1(4) yes
Ag3 S10 Ag3cu . 6_555 164.7(3) yes
Ag3 S10 S10 . 2_555 106.3(9) yes
Ag3 S10 S10 . 4_555 135.77(19) yes
Ag3 S10 Ag3 2_555 . 85.5(2) yes
Ag3 S10 Ag3 2_555 3_555 164.7(3) yes
Ag3 S10 Ag3 2_555 4_555 78.91(16) yes
Ag3 S10 Ag3 2_555 5_555 81.5(3) yes
Ag3 S10 Ag3 2_555 6_555 79.44(19) yes
Ag3 S10 Ag3cu 2_555 . 85.5(2) yes
Ag3 S10 Ag3cu 2_555 2_555 0 yes
Ag3 S10 Ag3cu 2_555 3_555 164.7(3) yes
Ag3 S10 Ag3cu 2_555 4_555 78.91(15) yes
Ag3 S10 Ag3cu 2_555 5_555 81.5(3) yes
Ag3 S10 Ag3cu 2_555 6_555 79.44(18) yes
Ag3 S10 S10 2_555 2_555 31.90(15) yes
Ag3 S10 S10 2_555 4_555 61.1(9) yes
Ag3 S10 Ag3 3_555 . 109.7(3) yes
Ag3 S10 Ag3 3_555 2_555 164.7(3) yes
Ag3 S10 Ag3 3_555 4_555 101.1(4) yes
Ag3 S10 Ag3 3_555 5_555 93.49(16) yes
Ag3 S10 Ag3 3_555 6_555 85.5(2) yes
Ag3 S10 Ag3cu 3_555 . 109.7(3) yes
Ag3 S10 Ag3cu 3_555 2_555 164.7(3) yes
Ag3 S10 Ag3cu 3_555 3_555 0 yes
Ag3 S10 Ag3cu 3_555 4_555 101.1(4) yes
Ag3 S10 Ag3cu 3_555 5_555 93.49(15) yes
Ag3 S10 Ag3cu 3_555 6_555 85.5(2) yes
Ag3 S10 S10 3_555 2_555 135.77(19) yes
Ag3 S10 S10 3_555 4_555 106.3(9) yes
Ag3 S10 Ag3 4_555 . 93.49(16) yes
Ag3 S10 Ag3 4_555 2_555 78.91(16) yes
Ag3 S10 Ag3 4_555 3_555 101.1(4) yes
Ag3 S10 Ag3 4_555 5_555 154.5(3) yes
Ag3 S10 Ag3 4_555 6_555 81.5(3) yes
Ag3 S10 Ag3cu 4_555 . 93.49(15) yes
Ag3 S10 Ag3cu 4_555 2_555 78.91(15) yes
Ag3 S10 Ag3cu 4_555 3_555 101.1(4) yes
Ag3 S10 Ag3cu 4_555 4_555 0 yes
Ag3 S10 Ag3cu 4_555 5_555 154.5(3) yes
Ag3 S10 Ag3cu 4_555 6_555 81.5(3) yes
Ag3 S10 S10 4_555 2_555 101.4(9) yes
Ag3 S10 S10 4_555 4_555 54.5(8) yes
Ag3 S10 Ag3 5_555 . 101.1(4) yes
Ag3 S10 Ag3 5_555 2_555 81.5(3) yes
Ag3 S10 Ag3 5_555 3_555 93.49(16) yes
Ag3 S10 Ag3 5_555 4_555 154.5(3) yes
Ag3 S10 Ag3 5_555 6_555 78.91(16) yes
Ag3 S10 Ag3cu 5_555 . 101.1(4) yes
Ag3 S10 Ag3cu 5_555 2_555 81.5(3) yes
Ag3 S10 Ag3cu 5_555 3_555 93.49(15) yes
Ag3 S10 Ag3cu 5_555 4_555 154.5(3) yes
Ag3 S10 Ag3cu 5_555 5_555 0 yes
Ag3 S10 Ag3cu 5_555 6_555 78.91(15) yes
Ag3 S10 S10 5_555 2_555 54.5(8) yes
Ag3 S10 S10 5_555 4_555 101.4(9) yes
Ag3 S10 Ag3 6_555 . 164.7(3) yes
Ag3 S10 Ag3 6_555 2_555 79.44(19) yes
Ag3 S10 Ag3 6_555 3_555 85.5(2) yes
Ag3 S10 Ag3 6_555 4_555 81.5(3) yes
Ag3 S10 Ag3 6_555 5_555 78.91(16) yes
Ag3 S10 Ag3cu 6_555 . 164.7(3) yes
Ag3 S10 Ag3cu 6_555 2_555 79.44(18) yes
Ag3 S10 Ag3cu 6_555 3_555 85.5(2) yes
Ag3 S10 Ag3cu 6_555 4_555 81.5(3) yes
Ag3 S10 Ag3cu 6_555 5_555 78.91(15) yes
Ag3 S10 Ag3cu 6_555 6_555 0 yes
Ag3 S10 S10 6_555 2_555 61.1(9) yes
Ag3 S10 S10 6_555 4_555 31.90(15) yes
Ag3cu S10 Ag3cu . 2_555 85.5(2) yes
Ag3cu S10 Ag3cu . 3_555 109.7(3) yes
Ag3cu S10 Ag3cu . 4_555 93.49(14) yes
Ag3cu S10 Ag3cu . 5_555 101.1(4) yes
Ag3cu S10 Ag3cu . 6_555 164.7(3) yes
Ag3cu S10 S10 . 2_555 106.3(9) yes
Ag3cu S10 S10 . 4_555 135.77(19) yes
Ag3cu S10 Ag3cu 2_555 . 85.5(2) yes
Ag3cu S10 Ag3cu 2_555 3_555 164.7(3) yes
Ag3cu S10 Ag3cu 2_555 4_555 78.91(14) yes
Ag3cu S10 Ag3cu 2_555 5_555 81.5(3) yes
Ag3cu S10 Ag3cu 2_555 6_555 79.44(17) yes
Ag3cu S10 S10 2_555 2_555 31.90(15) yes
Ag3cu S10 S10 2_555 4_555 61.1(9) yes
Ag3cu S10 Ag3cu 3_555 . 109.7(3) yes
Ag3cu S10 Ag3cu 3_555 2_555 164.7(3) yes
Ag3cu S10 Ag3cu 3_555 4_555 101.1(4) yes
Ag3cu S10 Ag3cu 3_555 5_555 93.49(14) yes
Ag3cu S10 Ag3cu 3_555 6_555 85.5(2) yes
Ag3cu S10 S10 3_555 2_555 135.77(19) yes
Ag3cu S10 S10 3_555 4_555 106.3(9) yes
Ag3cu S10 Ag3cu 4_555 . 93.49(14) yes
Ag3cu S10 Ag3cu 4_555 2_555 78.91(14) yes
Ag3cu S10 Ag3cu 4_555 3_555 101.1(4) yes
Ag3cu S10 Ag3cu 4_555 5_555 154.5(3) yes
Ag3cu S10 Ag3cu 4_555 6_555 81.5(3) yes
Ag3cu S10 S10 4_555 2_555 101.4(9) yes
Ag3cu S10 S10 4_555 4_555 54.5(8) yes
Ag3cu S10 Ag3cu 5_555 . 101.1(4) yes
Ag3cu S10 Ag3cu 5_555 2_555 81.5(3) yes
Ag3cu S10 Ag3cu 5_555 3_555 93.49(14) yes
Ag3cu S10 Ag3cu 5_555 4_555 154.5(3) yes
Ag3cu S10 Ag3cu 5_555 6_555 78.91(14) yes
Ag3cu S10 S10 5_555 2_555 54.5(8) yes
Ag3cu S10 S10 5_555 4_555 101.4(9) yes
Ag3cu S10 Ag3cu 6_555 . 164.7(3) yes
Ag3cu S10 Ag3cu 6_555 2_555 79.44(17) yes
Ag3cu S10 Ag3cu 6_555 3_555 85.5(2) yes
Ag3cu S10 Ag3cu 6_555 4_555 81.5(3) yes
Ag3cu S10 Ag3cu 6_555 5_555 78.91(14) yes
Ag3cu S10 S10 6_555 2_555 61.1(9) yes
Ag3cu S10 S10 6_555 4_555 31.90(15) yes
S10 S10 S10 2_555 4_555 60.0(14) yes
S10 S10 S10 4_555 2_555 60.0(14) yes

loop_
_geom_bond_atom_site_label_1
_geom_bond_atom_site_label_2
_geom_bond_site_symmetry_2
_geom_bond_distance
_geom_bond_publ_flag
Sb1 S1 . 2.4127(17) yes
Sb1 S1 2_665 2.4127(16) yes
Sb1 S1 4_565 2.413(3) yes
Sb2 S2 4_555 2.4392(15) yes
Sb2 S3 . 2.422(3) yes
Sb2 S4 . 2.4095(16) yes
Ag1 Ag1 3_555 2.9227(9) yes
Ag1 S1 . 2.537(2) yes
Ag1 S3 . 2.5324(18) yes
Ag1 S9 . 2.556(2) yes
Ag2 Ag2cu . 0 yes
Ag2 S1 . 2.4133(18) yes
Ag2 S2 . 2.4810(19) yes
Ag2 S5 4_565 2.977(2) yes
Ag2 S9 4_565 2.437(3) yes
Ag2cu S1 . 2.4133(17) yes
Ag2cu S2 . 2.4810(18) yes
Ag2cu S5 4_565 2.977(2) yes
Ag2cu S9 4_565 2.437(3) yes
Ag3 Ag3cu . 0 yes
Ag3 S2 . 2.497(3) yes
Ag3 S3 . 2.486(2) yes
Ag3 S10 . 2.088(6) yes
Ag3 S10 2_555 2.462(8) yes
Ag3 S10 4_555 2.756(7) yes
Ag3cu S2 . 2.497(2) yes
Ag3cu S3 . 2.4855(17) yes
Ag3cu S10 . 2.088(6) yes
Ag3cu S10 2_555 2.462(8) yes
Ag3cu S10 4_555 2.756(7) yes
Ag4 S4 . 2.4786(18) yes
Ag4 S4 4_665 2.609(2) yes
Ag4 S9 . 2.502(3) yes
Ag5 Cu1 2_665 2.9790(14) yes
Ag5 S1 . 2.6058(17) yes
Ag5 S5 . 2.744(2) yes
Ag5 S7 . 2.8747(14) yes
Ag5 S8 . 2.5800(18) yes
Ag6 S2 4_555 2.425(2) yes
Ag6 S7 3_556 2.4065(18) yes
Ag7 Cu2 . 2.8083(5) yes
Ag7 S3 . 2.9156(17) yes
Ag7 S6 . 2.4891(8) yes
Ag7 S7 . 2.4552(17) yes
Ag8 Cu1 3_556 2.8103(18) yes
Ag8 S4 . 2.638(3) yes
Ag8 S5 2_655 2.546(3) yes
Ag8 S8 3_556 2.5442(16) yes
Ag9 Cu1 . 2.7868(11) yes
Ag9 S5 4_565 2.490(3) yes
Ag9 S7 . 2.429(2) yes
Ag10 Cu1 2_665 2.8743(15) yes
Ag10 S3 . 2.704(2) yes
Ag10 S5 . 2.6192(18) yes
Ag10 S7 3_556 2.533(2) yes
Cu1 S5 4_565 2.1663(13) yes
Cu1 S5 6_566 2.1663(13) yes
Cu2 S6 . 2.152(2) yes
Cu2 S6 3_556 2.152(2) yes
S10 S10 2_555 0.844(11) yes
S10 S10 4_555 0.844(11) yes
